data_4311906
loop_
_publ_author_name
'Guanghua Li'
'Zhan Shi'
'Xiaomin Liu'
'Zhimin Dai'
'Shouhua Feng'

_publ_contact_author
;
      Feng,Shouhua
      College of Chemistry
      Jilin University
      Changchun, 130012
      P. R. China
;
_publ_section_title
;
 Low-Dimensional Hybrid Copper Halides with Novel D6R Cu6I6 Cores
;
_journal_name_full 'Inorganic Chemistry'
_journal_page_first 6884
_journal_page_last 6886
_journal_paper_doi 10.1021/ic049164x
_journal_volume 43
_journal_year 2004
_chemical_formula_moiety 'C10 H8 Cu3 I3 N2'
_chemical_formula_sum 'C10 H8 Cu3 I3 N2'
_chemical_formula_weight 727.50
_chemical_melting_point ?
_chemical_name_systematic
; 
 ? 
;
_space_group_IT_number 43
_symmetry_cell_setting orthorhombic
_symmetry_space_group_name_Hall 'F 2 -2d'
_symmetry_space_group_name_H-M 'F d d 2'
_atom_sites_solution_hydrogens geom
_atom_sites_solution_primary direct
_atom_sites_solution_secondary difmap
_audit_creation_method SHELXL-97
_cell_angle_alpha 90.00
_cell_angle_beta 90.00
_cell_angle_gamma 90.00
_cell_formula_units_Z 16
_cell_length_a 35.666(7)
_cell_length_b 41.898(8)
_cell_length_c 4.1881(8)
_cell_measurement_temperature 293(2)
_cell_volume 6258(2)
_computing_cell_refinement 'Bruker SMART'
_computing_data_collection 'Bruker SMART'
_computing_data_reduction 'Bruker SAINT'
_computing_molecular_graphics SHELXP-97
_computing_publication_material SHELXTL
_computing_structure_refinement 'SHELXL-97 (Sheldrick, 1997)'
_computing_structure_solution 'SHELXS-97 (Sheldrick, 1990)'
_diffrn_ambient_temperature 293(2)
_diffrn_detector_area_resol_mean 9.00cm
_diffrn_measured_fraction_theta_full 0.847
_diffrn_measured_fraction_theta_max 0.847
_diffrn_measurement_device_type 'CCD area detector'
_diffrn_measurement_method 'phi and omega scans'
_diffrn_radiation_monochromator graphite
_diffrn_radiation_source 'fine-focus sealed tube'
_diffrn_radiation_type MoK\a
_diffrn_radiation_wavelength 0.71073
_diffrn_reflns_av_R_equivalents 0.0297
_diffrn_reflns_av_sigmaI/netI 0.0403
_diffrn_reflns_limit_h_max 8
_diffrn_reflns_limit_h_min -50
_diffrn_reflns_limit_k_max 54
_diffrn_reflns_limit_k_min -53
_diffrn_reflns_limit_l_max 5
_diffrn_reflns_limit_l_min -3
_diffrn_reflns_number 4640
_diffrn_reflns_theta_full 29.98
_diffrn_reflns_theta_max 29.98
_diffrn_reflns_theta_min 2.25
_diffrn_standards_decay_% 0
_diffrn_standards_interval_count 0
_diffrn_standards_interval_time .
_diffrn_standards_number 0
_exptl_absorpt_coefficient_mu 9.942
_exptl_absorpt_correction_T_max 0.3073
_exptl_absorpt_correction_T_min 0.1810
_exptl_absorpt_correction_type empirical
_exptl_absorpt_process_details SADABS
_exptl_crystal_colour Red
_exptl_crystal_density_diffrn 3.088
_exptl_crystal_density_meas ?
_exptl_crystal_density_method 'not measured'
_exptl_crystal_description Rod
_exptl_crystal_F_000 5248
_exptl_crystal_size_max 0.60
_exptl_crystal_size_mid 0.08
_exptl_crystal_size_min 0.08
_refine_diff_density_max 0.594
_refine_diff_density_min -1.020
_refine_diff_density_rms 0.160
_refine_ls_abs_structure_details 'Flack H D (1983), Acta Cryst. A39, 876-881'
_refine_ls_abs_structure_Flack -0.11(5)
_refine_ls_extinction_method none
_refine_ls_goodness_of_fit_ref 0.953
_refine_ls_hydrogen_treatment mixed
_refine_ls_matrix_type full
_refine_ls_number_parameters 163
_refine_ls_number_reflns 3098
_refine_ls_number_restraints 1
_refine_ls_restrained_S_all 0.952
_refine_ls_R_factor_all 0.0466
_refine_ls_R_factor_gt 0.0329
_refine_ls_shift/su_max 0.008
_refine_ls_shift/su_mean 0.000
_refine_ls_structure_factor_coef Fsqd
_refine_ls_weighting_details 'calc w=1/[\s^2^(Fo^2^)+(0.0400P)^2^+0.0000P] where P=(Fo^2^+2Fc^2^)/3'
_refine_ls_weighting_scheme calc
_refine_ls_wR_factor_gt 0.0714
_refine_ls_wR_factor_ref 0.0764
_reflns_number_gt 2463
_reflns_number_total 3098
_reflns_threshold_expression >2sigma(I)
_cod_data_source_file ic049164xsi20040902_095703_2.cif
_cod_data_source_block Compound1
_cod_depositor_comments
;
The following automatic conversions were performed:
'_symmetry_cell_setting' value 'Orthorhombic' changed to 'orthorhombic'
according to '/home/adriana/struct/CIF-dictionaries/cif_core.dic'
dictionary named 'cif_core.dic' version 2.4.1 from 2010-06-29.

Automatic conversion script
Id: cif_fix_enum 1555 2011-01-17 13:19:09Z saulius 

The following automatic conversions were performed:

'_chemical_melting_point' value 'not measured' was changed to '?' -
the value is undefined or not given.

Automatic conversion script
Id: cif_fix_values 1569 2011-02-09 13:29:24Z adriana 

The following automatic conversions were performed:

'_exptl_crystal_density_meas' value 'none' was changed to '?' - the
value is perceived as not measured.

Automatic conversion script
Id: cif_fix_values 3008 2015-01-20 13:52:24Z robertas 
;
_cod_original_cell_volume 6259(2)
_cod_database_code 4311906

loop_
_symmetry_equiv_pos_as_xyz
'x, y, z'
'-x, -y, z'
'x+1/4, -y+1/4, z+1/4'
'-x+1/4, y+1/4, z+1/4'
'x, y+1/2, z+1/2'
'-x, -y+1/2, z+1/2'
'x+1/4, -y+3/4, z+3/4'
'-x+1/4, y+3/4, z+3/4'
'x+1/2, y, z+1/2'
'-x+1/2, -y, z+1/2'
'x+3/4, -y+1/4, z+3/4'
'-x+3/4, y+1/4, z+3/4'
'x+1/2, y+1/2, z'
'-x+1/2, -y+1/2, z'
'x+3/4, -y+3/4, z+1/4'
'-x+3/4, y+3/4, z+1/4'

loop_
_atom_site_label
_atom_site_type_symbol
_atom_site_fract_x
_atom_site_fract_y
_atom_site_fract_z
_atom_site_U_iso_or_equiv
_atom_site_adp_type
_atom_site_occupancy
_atom_site_symmetry_multiplicity
_atom_site_calc_flag
_atom_site_refinement_flags
_atom_site_disorder_assembly
_atom_site_disorder_group
Cu1 Cu 0.32917(3) 0.03927(3) 0.4164(4) 0.0592(3) Uani 1 1 d . . .
Cu2 Cu 0.42346(3) 0.00942(3) -0.0520(4) 0.0608(3) Uani 1 1 d . . .
Cu3 Cu 0.47990(3) 0.02994(3) 0.4840(4) 0.0585(3) Uani 1 1 d . . .
I1 I 0.350328(13) 0.007317(14) -0.08010(14) 0.04712(15) Uani 1 1 d . . .
I2 I 0.445851(13) -0.026460(12) 0.45026(15) 0.04176(13) Uani 1 1 d . . .
I3 I 0.459311(13) 0.064410(12) -0.01746(13) 0.04250(14) Uani 1 1 d . . .
N1 N 0.34060(18) 0.08671(17) 0.473(2) 0.057(2) Uani 1 1 d . . .
N2 N 0.27705(18) 0.05854(19) 0.313(2) 0.054(2) Uani 1 1 d . . .
C1 C 0.3723(3) 0.1000(3) 0.592(3) 0.080(4) Uani 1 1 d . . .
H1 H 0.3935 0.0871 0.6121 0.080 Uiso 1 1 calc . . .
C2 C 0.3751(3) 0.1310(3) 0.684(4) 0.077(3) Uani 1 1 d . . .
H2 H 0.3977 0.1389 0.7627 0.080 Uiso 1 1 calc . . .
C3 C 0.3446(3) 0.1506(2) 0.661(4) 0.072(3) Uani 1 1 d . . .
H3 H 0.3458 0.1718 0.7263 0.080 Uiso 1 1 calc . . .
C4 C 0.3118(3) 0.1379(2) 0.538(3) 0.066(3) Uani 1 1 d . . .
H4 H 0.2908 0.1508 0.5170 0.080 Uiso 1 1 calc . . .
C5 C 0.30991(18) 0.10610(19) 0.447(3) 0.0440(19) Uani 1 1 d . . .
C6 C 0.2767(2) 0.0911(2) 0.321(2) 0.047(2) Uani 1 1 d . . .
C7 C 0.2475(2) 0.1080(2) 0.187(3) 0.063(3) Uani 1 1 d . . .
H7 H 0.2485 0.1301 0.1823 0.080 Uiso 1 1 calc . . .
C8 C 0.2172(3) 0.0926(3) 0.060(4) 0.087(5) Uani 1 1 d . . .
H8 H 0.1972 0.1042 -0.0226 0.080 Uiso 1 1 calc . . .
C9 C 0.2165(3) 0.0595(3) 0.055(3) 0.078(4) Uani 1 1 d . . .
H9 H 0.1965 0.0484 -0.0345 0.080 Uiso 1 1 calc . . .
C10 C 0.2464(3) 0.0438(3) 0.189(3) 0.067(3) Uani 1 1 d . . .
H10 H 0.2457 0.0216 0.1941 0.080 Uiso 1 1 calc . . .

loop_
_atom_site_aniso_label
_atom_site_aniso_U_11
_atom_site_aniso_U_22
_atom_site_aniso_U_33
_atom_site_aniso_U_23
_atom_site_aniso_U_13
_atom_site_aniso_U_12
Cu1 0.0584(6) 0.0567(7) 0.0627(9) -0.0027(8) -0.0076(6) 0.0177(5)
Cu2 0.0529(6) 0.0644(7) 0.0651(9) -0.0015(8) -0.0017(7) 0.0013(5)
Cu3 0.0594(6) 0.0624(7) 0.0538(8) 0.0010(8) 0.0010(6) 0.0065(5)
I1 0.0400(2) 0.0620(4) 0.0393(3) 0.0003(3) -0.0014(2) 0.0063(2)
I2 0.0402(2) 0.0480(3) 0.0371(3) -0.0015(3) -0.0004(2) 0.00531(18)
I3 0.0407(2) 0.0477(3) 0.0391(3) -0.0019(3) -0.0043(2) 0.0040(2)
N1 0.049(4) 0.051(4) 0.070(6) -0.009(5) -0.017(4) 0.015(3)
N2 0.041(4) 0.067(5) 0.055(6) 0.008(4) 0.008(3) 0.011(3)
C1 0.059(6) 0.076(8) 0.107(12) -0.010(8) -0.029(6) 0.015(5)
C2 0.062(6) 0.086(8) 0.083(9) -0.007(8) -0.022(6) -0.004(5)
C3 0.080(7) 0.058(6) 0.077(9) -0.007(7) -0.009(6) -0.001(5)
C4 0.057(5) 0.061(7) 0.080(9) -0.001(6) 0.006(5) 0.016(4)
C5 0.038(4) 0.049(5) 0.045(5) 0.007(5) 0.003(4) 0.013(3)
C6 0.043(4) 0.060(6) 0.039(5) 0.011(5) 0.005(3) 0.011(4)
C7 0.045(4) 0.076(7) 0.066(7) 0.012(7) -0.003(5) 0.016(4)
C8 0.043(5) 0.098(9) 0.121(14) 0.032(9) -0.004(6) 0.011(5)
C9 0.046(5) 0.105(10) 0.084(10) 0.022(8) -0.003(5) -0.001(5)
C10 0.056(5) 0.080(7) 0.064(7) 0.000(7) -0.009(5) -0.005(4)

loop_
_atom_type_symbol
_atom_type_description
_atom_type_scat_dispersion_real
_atom_type_scat_dispersion_imag
_atom_type_scat_source
C C 0.0033 0.0016 'International Tables Vol C Tables 4.2.6.8 and 6.1.1.4'
H H 0.0000 0.0000 'International Tables Vol C Tables 4.2.6.8 and 6.1.1.4'
N N 0.0061 0.0033 'International Tables Vol C Tables 4.2.6.8 and 6.1.1.4'
Cu Cu 0.3201 1.2651 'International Tables Vol C Tables 4.2.6.8 and 6.1.1.4'
I I -0.4742 1.8119 'International Tables Vol C Tables 4.2.6.8 and 6.1.1.4'

loop_
_geom_angle_atom_site_label_1
_geom_angle_atom_site_label_2
_geom_angle_atom_site_label_3
_geom_angle
_geom_angle_site_symmetry_1
_geom_angle_site_symmetry_3
_geom_angle_publ_flag
N1 Cu1 N2 79.9(3) . . ?
N1 Cu1 I1 122.6(3) . . ?
N2 Cu1 I1 107.2(2) . . ?
N1 Cu1 I1 110.3(3) . 1_556 ?
N2 Cu1 I1 128.9(2) . 1_556 ?
I1 Cu1 I1 107.45(4) . 1_556 ?
I1 Cu2 I3 121.05(5) . . ?
I1 Cu2 I2 104.03(5) . 1_554 ?
I3 Cu2 I2 112.73(5) . 1_554 ?
I1 Cu2 I2 108.11(5) . . ?
I3 Cu2 I2 107.42(5) . . ?
I2 Cu2 I2 101.78(4) 1_554 . ?
I1 Cu2 Cu3 131.82(6) . 1_554 ?
I3 Cu2 Cu3 56.41(4) . 1_554 ?
I2 Cu2 Cu3 56.34(4) 1_554 1_554 ?
I2 Cu2 Cu3 118.44(5) . 1_554 ?
I3 Cu3 I3 104.53(4) 1_556 . ?
I3 Cu3 I2 110.43(5) 1_556 2_655 ?
I3 Cu3 I2 105.29(5) . 2_655 ?
I3 Cu3 I2 113.61(5) 1_556 . ?
I3 Cu3 I2 108.37(5) . . ?
I2 Cu3 I2 113.81(4) 2_655 . ?
I3 Cu3 Cu3 127.76(3) 1_556 2_655 ?
I3 Cu3 Cu3 127.60(3) . 2_655 ?
I2 Cu3 Cu3 57.16(4) 2_655 2_655 ?
I2 Cu3 Cu3 57.00(4) . 2_655 ?
I3 Cu3 Cu2 56.28(4) 1_556 1_556 ?
I3 Cu3 Cu2 119.67(5) . 1_556 ?
I2 Cu3 Cu2 134.83(6) 2_655 1_556 ?
I2 Cu3 Cu2 57.35(4) . 1_556 ?
Cu3 Cu3 Cu2 94.95(5) 2_655 1_556 ?
Cu1 I1 Cu1 107.45(4) . 1_554 ?
Cu1 I1 Cu2 103.75(5) . . ?
Cu1 I1 Cu2 107.92(5) 1_554 . ?
Cu3 I2 Cu3 65.84(4) 2_655 . ?
Cu3 I2 Cu2 106.57(4) 2_655 1_556 ?
Cu3 I2 Cu2 66.30(4) . 1_556 ?
Cu3 I2 Cu2 111.47(4) 2_655 . ?
Cu3 I2 Cu2 71.49(4) . . ?
Cu2 I2 Cu2 101.78(4) 1_556 . ?
Cu2 I3 Cu3 67.30(4) . 1_554 ?
Cu2 I3 Cu3 72.67(4) . . ?
Cu3 I3 Cu3 104.53(4) 1_554 . ?
C1 N1 C5 117.0(8) . . ?
C1 N1 Cu1 127.5(6) . . ?
C5 N1 Cu1 114.1(5) . . ?
C10 N2 C6 117.0(8) . . ?
C10 N2 Cu1 128.7(7) . . ?
C6 N2 Cu1 113.2(5) . . ?
N1 C1 C2 123.8(9) . . ?
N1 C1 H1 118.1 . . ?
C2 C1 H1 118.1 . . ?
C1 C2 C3 119.8(10) . . ?
C1 C2 H2 120.1 . . ?
C3 C2 H2 120.1 . . ?
C2 C3 C4 117.8(10) . . ?
C2 C3 H3 121.1 . . ?
C4 C3 H3 121.1 . . ?
C3 C4 C5 120.9(9) . . ?
C3 C4 H4 119.6 . . ?
C5 C4 H4 119.6 . . ?
N1 C5 C4 120.6(8) . . ?
N1 C5 C6 115.3(8) . . ?
C4 C5 C6 124.1(7) . . ?
N2 C6 C7 120.8(9) . . ?
N2 C6 C5 115.9(7) . . ?
C7 C6 C5 123.0(9) . . ?
C8 C7 C6 120.9(10) . . ?
C8 C7 H7 119.5 . . ?
C6 C7 H7 119.5 . . ?
C7 C8 C9 119.4(10) . . ?
C7 C8 H8 120.3 . . ?
C9 C8 H8 120.3 . . ?
C10 C9 C8 117.3(11) . . ?
C10 C9 H9 121.3 . . ?
C8 C9 H9 121.3 . . ?
N2 C10 C9 124.4(11) . . ?
N2 C10 H10 117.8 . . ?
C9 C10 H10 117.8 . . ?

loop_
_geom_bond_atom_site_label_1
_geom_bond_atom_site_label_2
_geom_bond_distance
_geom_bond_site_symmetry_2
_geom_bond_publ_flag
Cu1 N1 2.043(7) . ?
Cu1 N2 2.073(7) . ?
Cu1 I1 2.5858(15) . ?
Cu1 I1 2.6092(16) 1_556 ?
Cu2 I1 2.6125(12) . ?
Cu2 I3 2.6388(14) . ?
Cu2 I2 2.6913(16) 1_554 ?
Cu2 I2 2.7061(16) . ?
Cu2 Cu3 2.9269(18) 1_554 ?
Cu3 I3 2.6429(16) 1_556 ?
Cu3 I3 2.6527(16) . ?
Cu3 I2 2.6558(13) 2_655 ?
Cu3 I2 2.6605(14) . ?
Cu3 Cu3 2.889(2) 2_655 ?
Cu3 Cu2 2.9269(18) 1_556 ?
I1 Cu1 2.6092(16) 1_554 ?
I2 Cu3 2.6558(12) 2_655 ?
I2 Cu2 2.6913(16) 1_556 ?
I3 Cu3 2.6428(16) 1_554 ?
N1 C1 1.356(12) . ?
N1 C5 1.368(9) . ?
N2 C10 1.359(12) . ?
N2 C6 1.363(11) . ?
C1 C2 1.361(15) . ?
C1 H1 0.9300 . ?
C2 C3 1.365(14) . ?
C2 H2 0.9300 . ?
C3 C4 1.386(14) . ?
C3 H3 0.9300 . ?
C4 C5 1.387(12) . ?
C4 H4 0.9300 . ?
C5 C6 1.443(12) . ?
C6 C7 1.379(11) . ?
C7 C8 1.366(15) . ?
C7 H7 0.9300 . ?
C8 C9 1.387(16) . ?
C8 H8 0.9300 . ?
C9 C10 1.372(14) . ?
C9 H9 0.9300 . ?
C10 H10 0.9300 . ?
